data_2234422
loop_
_publ_author_name
'Choi, Hyeong'
'Shim, Yong Suk'
'Han, Byung Hee'
'Kang, Sung Kwon'
'Sung, Chang Keun'

_publ_section_title
;
 2-(2,5-Dimethoxyphenyl)-<i>N</i>-[2-(4-hydroxyphenyl)ethyl]acetamide
;
_journal_coeditor_code TK5063
_journal_issue 4
_journal_name_full 'Acta Crystallographica Section E'
_journal_page_first o966
_journal_paper_doi 10.1107/S1600536812008975
_journal_volume 68
_journal_year 2012
_chemical_formula_iupac 'C18 H21 N O4'
_chemical_formula_moiety 'C18 H21 N O4'
_chemical_formula_sum 'C18 H21 N O4'
_chemical_formula_weight 315.36
_chemical_name_systematic
;
2-(2,5-Dimethoxyphenyl)-<i>N</i>-[2-(4-hydroxyphenyl)ethyl]acetamide
;
_space_group_IT_number 19
_symmetry_cell_setting orthorhombic
_symmetry_space_group_name_Hall 'P 2ac 2ab'
_symmetry_space_group_name_H-M 'P 21 21 21'
_atom_sites_solution_hydrogens geom
_atom_sites_solution_primary direct
_atom_sites_solution_secondary difmap
_audit_creation_method 'WinGX routine CIF_UPDATE'
_cell_angle_alpha 90
_cell_angle_beta 90
_cell_angle_gamma 90
_cell_formula_units_Z 4
_cell_length_a 8.1628(8)
_cell_length_b 12.0701(11)
_cell_length_c 17.0176(16)
_cell_measurement_reflns_used 2320
_cell_measurement_temperature 296(2)
_cell_measurement_theta_max 23.63
_cell_measurement_theta_min 2.93
_cell_volume 1676.7(3)
_computing_cell_refinement 'SAINT (Bruker, 2002)'
_computing_data_collection 'SMART (Bruker, 2002)'
_computing_data_reduction 'SAINT (Bruker, 2002)'
_computing_molecular_graphics 'ORTEP-3 for Windows (Farrugia, 1997)'
_computing_publication_material 'WinGX (Farrugia, 1999)'
_computing_structure_refinement 'SHELXL97 (Sheldrick, 2008)'
_computing_structure_solution 'SHELXS97 (Sheldrick, 2008)'
_diffrn_ambient_temperature 296(2)
_diffrn_measured_fraction_theta_full 0.981
_diffrn_measured_fraction_theta_max 0.981
_diffrn_measurement_device_type 'Bruker SMART CCD area-detector'
_diffrn_measurement_method '\f and \w scans'
_diffrn_radiation_monochromator graphite
_diffrn_radiation_type MoK\a
_diffrn_radiation_wavelength 0.71073
_diffrn_reflns_av_R_equivalents 0.0629
_diffrn_reflns_limit_h_max 10
_diffrn_reflns_limit_h_min -4
_diffrn_reflns_limit_k_max 7
_diffrn_reflns_limit_k_min -15
_diffrn_reflns_limit_l_max 21
_diffrn_reflns_limit_l_min -18
_diffrn_reflns_number 8417
_diffrn_reflns_theta_full 27.5
_diffrn_reflns_theta_max 27.5
_diffrn_reflns_theta_min 2.77
_exptl_absorpt_coefficient_mu 0.088
_exptl_absorpt_correction_type none
_exptl_crystal_colour colourless
_exptl_crystal_density_diffrn 1.249
_exptl_crystal_density_method 'not measured'
_exptl_crystal_description block
_exptl_crystal_F_000 672
_exptl_crystal_size_max 0.3
_exptl_crystal_size_mid 0.23
_exptl_crystal_size_min 0.1
_refine_diff_density_max 0.11
_refine_diff_density_min -0.12
_refine_ls_extinction_method none
_refine_ls_goodness_of_fit_ref 0.872
_refine_ls_hydrogen_treatment mixed
_refine_ls_matrix_type full
_refine_ls_number_parameters 216
_refine_ls_number_reflns 3638
_refine_ls_number_restraints 0
_refine_ls_restrained_S_all 0.872
_refine_ls_R_factor_all 0.0686
_refine_ls_R_factor_gt 0.0399
_refine_ls_shift/su_max 0
_refine_ls_shift/su_mean 0
_refine_ls_structure_factor_coef Fsqd
_refine_ls_weighting_details 'calc w=1/[\s^2^(Fo^2^)+(0.0365P)^2^] where P=(Fo^2^+2Fc^2^)/3'
_refine_ls_weighting_scheme calc
_refine_ls_wR_factor_ref 0.0879
_reflns_number_gt 2352
_reflns_number_total 3638
_reflns_threshold_expression I>2\s(I)
_cod_data_source_file tk5063.cif
_cod_data_source_block I
_cod_database_code 2234422
_cod_database_fobs_code 2234422

loop_
_symmetry_equiv_pos_as_xyz
'x, y, z'
'x+1/2, -y+1/2, -z'
'-x, y+1/2, -z+1/2'
'-x+1/2, -y, z+1/2'

loop_
_atom_site_type_symbol
_atom_site_label
_atom_site_fract_x
_atom_site_fract_y
_atom_site_fract_z
_atom_site_U_iso_or_equiv
_atom_site_adp_type
_atom_site_calc_flag
_atom_site_refinement_flags
_atom_site_occupancy
C C1 0.4043(2) 0.70567(12) 0.09969(11) 0.0437(4) Uani d . 1
C C2 0.2961(2) 0.62946(13) 0.13350(11) 0.0488(5) Uani d . 1
C C3 0.2247(2) 0.54873(14) 0.08716(13) 0.0563(5) Uani d . 1
H H3 0.153 0.4979 0.1096 0.068 Uiso calc R 1
C C4 0.2590(2) 0.54310(14) 0.00842(12) 0.0562(5) Uani d . 1
H H4 0.2107 0.4882 -0.0221 0.067 Uiso calc R 1
C C5 0.3644(2) 0.61811(14) -0.02606(12) 0.0516(5) Uani d . 1
C C6 0.4357(2) 0.69979(13) 0.02022(11) 0.0472(5) Uani d . 1
H H6 0.5056 0.7513 -0.0028 0.057 Uiso calc R 1
C C7 0.4814(2) 0.79400(13) 0.15008(11) 0.0475(5) Uani d . 1
H H7A 0.396 0.8424 0.1699 0.057 Uiso calc R 1
H H7B 0.5543 0.8383 0.1178 0.057 Uiso calc R 1
C C8 0.5769(2) 0.74773(14) 0.21872(12) 0.0496(5) Uani d . 1
O O9 0.67141(17) 0.66858(11) 0.21107(9) 0.0710(4) Uani d . 1
N N10 0.5600(2) 0.80014(13) 0.28703(10) 0.0532(4) Uani d . 1
H H10 0.485(3) 0.8525(17) 0.2849(12) 0.073(7) Uiso d . 1
C C11 0.6334(3) 0.76130(16) 0.35966(12) 0.0607(5) Uani d . 1
H H11A 0.6477 0.8236 0.395 0.073 Uiso calc R 1
H H11B 0.741 0.731 0.3484 0.073 Uiso calc R 1
C C12 0.5315(3) 0.67421(17) 0.39979(13) 0.0715(6) Uani d . 1
H H12A 0.421 0.7022 0.4064 0.086 Uiso calc R 1
H H12B 0.5258 0.6094 0.3662 0.086 Uiso calc R 1
C C13 0.5972(2) 0.64031(15) 0.47870(12) 0.0544(5) Uani d . 1
C C14 0.5678(3) 0.70159(14) 0.54505(13) 0.0630(6) Uani d . 1
H H14 0.5077 0.7668 0.5407 0.076 Uiso calc R 1
C C15 0.6242(3) 0.66973(15) 0.61796(13) 0.0624(6) Uani d . 1
H H15 0.601 0.7126 0.662 0.075 Uiso calc R 1
C C16 0.7159(2) 0.57352(14) 0.62542(12) 0.0514(5) Uani d . 1
C C17 0.7467(3) 0.51175(15) 0.56022(12) 0.0623(5) Uani d . 1
H H17 0.8067 0.4465 0.5645 0.075 Uiso calc R 1
C C18 0.6895(3) 0.54522(16) 0.48775(13) 0.0671(6) Uani d . 1
H H18 0.7137 0.5026 0.4437 0.081 Uiso calc R 1
O O19 0.7706(2) 0.54495(11) 0.69866(9) 0.0700(4) Uani d . 1
H H19 0.794(4) 0.475(2) 0.7052(16) 0.139(12) Uiso d . 1
O O20 0.26868(18) 0.64349(9) 0.21211(8) 0.0633(4) Uani d . 1
C C21 0.1722(3) 0.56269(18) 0.25170(14) 0.0856(8) Uani d . 1
H H21A 0.162 0.5826 0.3061 0.128 Uiso calc R 1
H H21B 0.2242 0.4916 0.2475 0.128 Uiso calc R 1
H H21C 0.0655 0.5594 0.2282 0.128 Uiso calc R 1
O O22 0.38811(19) 0.60474(12) -0.10495(9) 0.0749(5) Uani d . 1
C C23 0.4980(3) 0.6780(2) -0.14310(14) 0.0836(7) Uani d . 1
H H23A 0.5043 0.6595 -0.1979 0.125 Uiso calc R 1
H H23B 0.6047 0.6714 -0.1198 0.125 Uiso calc R 1
H H23C 0.4595 0.7527 -0.1375 0.125 Uiso calc R 1

loop_
_atom_site_aniso_label
_atom_site_aniso_U_11
_atom_site_aniso_U_22
_atom_site_aniso_U_33
_atom_site_aniso_U_12
_atom_site_aniso_U_13
_atom_site_aniso_U_23
C1 0.0431(10) 0.0391(8) 0.0488(13) 0.0005(8) -0.0018(9) 0.0023(8)
C2 0.0517(11) 0.0435(9) 0.0512(13) -0.0025(8) 0.0037(10) 0.0049(9)
C3 0.0487(11) 0.0460(9) 0.0743(15) -0.0108(9) 0.0024(11) 0.0050(10)
C4 0.0532(12) 0.0503(10) 0.0651(15) -0.0140(10) -0.0054(11) -0.0081(9)
C5 0.0463(10) 0.0565(10) 0.0521(14) -0.0034(9) -0.0060(10) -0.0046(9)
C6 0.0427(10) 0.0465(9) 0.0523(13) -0.0066(8) -0.0032(9) 0.0015(8)
C7 0.0550(12) 0.0409(8) 0.0465(12) -0.0047(8) 0.0034(9) 0.0004(8)
C8 0.0484(11) 0.0423(8) 0.0582(14) -0.0069(9) 0.0022(10) -0.0024(9)
O9 0.0680(9) 0.0593(8) 0.0858(11) 0.0182(7) -0.0068(8) -0.0132(8)
N10 0.0631(11) 0.0482(8) 0.0483(11) 0.0020(9) -0.0041(9) 0.0003(8)
C11 0.0649(13) 0.0622(11) 0.0552(13) -0.0086(10) -0.0084(11) 0.0006(10)
C12 0.0661(13) 0.0735(13) 0.0750(16) -0.0123(12) -0.0153(12) 0.0217(11)
C13 0.0456(11) 0.0557(10) 0.0618(14) -0.0060(9) -0.0070(10) 0.0102(10)
C14 0.0607(13) 0.0487(10) 0.0795(17) 0.0101(10) 0.0030(12) 0.0125(11)
C15 0.0743(14) 0.0474(10) 0.0656(15) 0.0058(10) 0.0069(12) -0.0013(10)
C16 0.0557(12) 0.0453(9) 0.0532(13) -0.0073(9) -0.0089(10) 0.0053(9)
C17 0.0690(13) 0.0551(10) 0.0628(14) 0.0164(10) -0.0085(13) -0.0018(11)
C18 0.0808(16) 0.0606(11) 0.0600(15) 0.0111(12) -0.0088(12) -0.0068(11)
O19 0.0949(11) 0.0539(8) 0.0611(10) -0.0033(8) -0.0192(9) 0.0029(7)
O20 0.0770(9) 0.0559(7) 0.0569(9) -0.0153(7) 0.0127(8) 0.0061(7)
C21 0.113(2) 0.0654(13) 0.0782(17) -0.0159(14) 0.0298(15) 0.0162(12)
O22 0.0808(11) 0.0891(10) 0.0548(10) -0.0292(9) 0.0034(8) -0.0165(8)
C23 0.0788(17) 0.1105(18) 0.0614(16) -0.0286(15) 0.0078(13) -0.0088(13)

loop_
_atom_type_symbol
_atom_type_description
_atom_type_scat_dispersion_real
_atom_type_scat_dispersion_imag
_atom_type_scat_source
C C 0.0033 0.0016 'International Tables Vol C Tables 4.2.6.8 and 6.1.1.4'
H H 0 0 'International Tables Vol C Tables 4.2.6.8 and 6.1.1.4'
N N 0.0061 0.0033 'International Tables Vol C Tables 4.2.6.8 and 6.1.1.4'
O O 0.0106 0.006 'International Tables Vol C Tables 4.2.6.8 and 6.1.1.4'

loop_
_geom_angle_atom_site_label_1
_geom_angle_atom_site_label_2
_geom_angle_atom_site_label_3
_geom_angle
C6 C1 C2 119.14(16)
C6 C1 C7 121.17(15)
C2 C1 C7 119.67(17)
O20 C2 C3 125.22(16)
O20 C2 C1 115.11(15)
C3 C2 C1 119.67(18)
C4 C3 C2 120.45(17)
C4 C3 H3 119.8
C2 C3 H3 119.8
C3 C4 C5 120.68(17)
C3 C4 H4 119.7
C5 C4 H4 119.7
O22 C5 C4 115.38(16)
O22 C5 C6 125.57(17)
C4 C5 C6 119.05(18)
C1 C6 C5 120.99(17)
C1 C6 H6 119.5
C5 C6 H6 119.5
C1 C7 C8 113.21(13)
C1 C7 H7A 108.9
C8 C7 H7A 108.9
C1 C7 H7B 108.9
C8 C7 H7B 108.9
H7A C7 H7B 107.7
O9 C8 N10 121.66(18)
O9 C8 C7 121.78(18)
N10 C8 C7 116.48(16)
C8 N10 C11 123.19(17)
C8 N10 H10 112.2(14)
C11 N10 H10 123.7(14)
N10 C11 C12 112.56(16)
N10 C11 H11A 109.1
C12 C11 H11A 109.1
N10 C11 H11B 109.1
C12 C11 H11B 109.1
H11A C11 H11B 107.8
C13 C12 C11 113.50(18)
C13 C12 H12A 108.9
C11 C12 H12A 108.9
C13 C12 H12B 108.9
C11 C12 H12B 108.9
H12A C12 H12B 107.7
C14 C13 C18 116.86(18)
C14 C13 C12 121.78(18)
C18 C13 C12 121.36(19)
C13 C14 C15 122.16(17)
C13 C14 H14 118.9
C15 C14 H14 118.9
C14 C15 C16 119.76(19)
C14 C15 H15 120.1
C16 C15 H15 120.1
C17 C16 O19 123.00(17)
C17 C16 C15 118.94(18)
O19 C16 C15 118.06(19)
C16 C17 C18 120.41(18)
C16 C17 H17 119.8
C18 C17 H17 119.8
C17 C18 C13 121.8(2)
C17 C18 H18 119.1
C13 C18 H18 119.1
C16 O19 H19 115.6(19)
C2 O20 C21 117.97(15)
O20 C21 H21A 109.5
O20 C21 H21B 109.5
H21A C21 H21B 109.5
O20 C21 H21C 109.5
H21A C21 H21C 109.5
H21B C21 H21C 109.5
C5 O22 C23 117.79(15)
O22 C23 H23A 109.5
O22 C23 H23B 109.5
H23A C23 H23B 109.5
O22 C23 H23C 109.5
H23A C23 H23C 109.5
H23B C23 H23C 109.5

loop_
_geom_bond_atom_site_label_1
_geom_bond_atom_site_label_2
_geom_bond_distance
C1 C6 1.378(2)
C1 C2 1.399(2)
C1 C7 1.506(2)
C2 O20 1.367(2)
C2 C3 1.382(3)
C3 C4 1.371(3)
C3 H3 0.93
C4 C5 1.380(3)
C4 H4 0.93
C5 O22 1.366(2)
C5 C6 1.390(2)
C6 H6 0.93
C7 C8 1.511(3)
C7 H7A 0.97
C7 H7B 0.97
C8 O9 1.235(2)
C8 N10 1.331(2)
N10 C11 1.452(2)
N10 H10 0.88(2)
C11 C12 1.504(3)
C11 H11A 0.97
C11 H11B 0.97
C12 C13 1.503(3)
C12 H12A 0.97
C12 H12B 0.97
C13 C14 1.371(3)
C13 C18 1.382(3)
C14 C15 1.378(3)
C14 H14 0.93
C15 C16 1.387(3)
C15 H15 0.93
C16 C17 1.360(3)
C16 O19 1.368(2)
C17 C18 1.379(3)
C17 H17 0.93
C18 H18 0.93
O19 H19 0.87(3)
O20 C21 1.423(2)
C21 H21A 0.96
C21 H21B 0.96
C21 H21C 0.96
O22 C23 1.417(2)
C23 H23A 0.96
C23 H23B 0.96
C23 H23C 0.96

loop_
_geom_hbond_atom_site_label_D
_geom_hbond_atom_site_label_H
_geom_hbond_atom_site_label_A
_geom_hbond_site_symmetry_A
_geom_hbond_distance_DH
_geom_hbond_distance_HA
_geom_hbond_distance_DA
_geom_hbond_angle_DHA
N10 H10 O19 2_466 0.88(2) 2.16(2) 3.023(2) 165.4(19)
O19 H19 O9 4_665 0.87(3) 1.76(3) 2.6289(19) 174(3)

loop_
_cod_related_entry_id
_cod_related_entry_database
_cod_related_entry_code
1 ChemSpider 30657645
